data_1567435
loop_
_publ_author_name
'Seidel, Anne'
'Weigel, Mareike'
'Ehrlich, Lisa'
'Gericke, Robert'
'Brendler, Erica'
'Wagler, J\"org'

_publ_section_title
;
 Molecular Structures of the Silicon Pyridine-2-(thi)olates Me3Si(pyX),
 Me2Si(pyX)2 and Ph2Si(pyX)2 (py = 2-Pyridyl, X = O, S), and Their Intra-
 and Intermolecular Ligand Exchange in Solution
;
_journal_issue 8
_journal_name_full Crystals
_journal_page_first 1054
_journal_paper_doi 10.3390/cryst12081054
_journal_volume 12
_journal_year 2022
_chemical_formula_moiety 'C22 H18 N2 S2 Si'
_chemical_formula_sum 'C22 H18 N2 S2 Si'
_chemical_formula_weight 402.59
_space_group_crystal_system triclinic
_space_group_IT_number 2
_space_group_name_Hall '-P 1'
_space_group_name_H-M_alt 'P -1'
_atom_sites_solution_hydrogens geom
_audit_creation_method SHELXL-2014/7
_cell_angle_alpha 96.698(6)
_cell_angle_beta 114.442(6)
_cell_angle_gamma 90.107(6)
_cell_formula_units_Z 2
_cell_length_a 9.4763(8)
_cell_length_b 10.2415(8)
_cell_length_c 11.1044(8)
_cell_measurement_reflns_used 19701
_cell_measurement_temperature 200(2)
_cell_measurement_theta_max 28.37
_cell_measurement_theta_min 2.67
_cell_volume 972.92(14)
_computing_structure_refinement 'SHELXL-2014/7 (Sheldrick, 2014)'
_diffrn_ambient_temperature 200(2)
_diffrn_measured_fraction_theta_full 0.998
_diffrn_measured_fraction_theta_max 0.998
_diffrn_measurement_device_type 'Stoe IPDS-2T'
_diffrn_measurement_method 'omega scans'
_diffrn_radiation_type MoK\a
_diffrn_radiation_wavelength 0.71073
_diffrn_reflns_av_R_equivalents 0.0182
_diffrn_reflns_av_unetI/netI 0.0133
_diffrn_reflns_Laue_measured_fraction_full 0.998
_diffrn_reflns_Laue_measured_fraction_max 0.998
_diffrn_reflns_limit_h_max 12
_diffrn_reflns_limit_h_min -12
_diffrn_reflns_limit_k_max 13
_diffrn_reflns_limit_k_min -13
_diffrn_reflns_limit_l_max 14
_diffrn_reflns_limit_l_min -14
_diffrn_reflns_number 14558
_diffrn_reflns_point_group_measured_fraction_full 0.998
_diffrn_reflns_point_group_measured_fraction_max 0.998
_diffrn_reflns_theta_full 25.242
_diffrn_reflns_theta_max 27.997
_diffrn_reflns_theta_min 2.664
_exptl_absorpt_coefficient_mu 0.345
_exptl_absorpt_correction_T_max 0.9552
_exptl_absorpt_correction_T_min 0.9125
_exptl_absorpt_correction_type integration
_exptl_absorpt_process_details XShape
_exptl_crystal_colour colorless
_exptl_crystal_density_diffrn 1.374
_exptl_crystal_description piece
_exptl_crystal_F_000 420
_exptl_crystal_size_max 0.500
_exptl_crystal_size_mid 0.400
_exptl_crystal_size_min 0.300
_refine_diff_density_max 0.364
_refine_diff_density_min -0.236
_refine_diff_density_rms 0.047
_refine_ls_extinction_method none
_refine_ls_goodness_of_fit_ref 1.102
_refine_ls_hydrogen_treatment constr
_refine_ls_matrix_type full
_refine_ls_number_parameters 244
_refine_ls_number_reflns 4698
_refine_ls_number_restraints 0
_refine_ls_restrained_S_all 1.102
_refine_ls_R_factor_all 0.0367
_refine_ls_R_factor_gt 0.0313
_refine_ls_shift/su_max 0.001
_refine_ls_shift/su_mean 0.000
_refine_ls_structure_factor_coef Fsqd
_refine_ls_weighting_details 'w=1/[\s^2^(Fo^2^)+(0.0364P)^2^+0.4635P] where P=(Fo^2^+2Fc^2^)/3'
_refine_ls_weighting_scheme calc
_refine_ls_wR_factor_gt 0.0794
_refine_ls_wR_factor_ref 0.0837
_reflns_Friedel_coverage 0.000
_reflns_number_gt 4149
_reflns_number_total 4698
_reflns_threshold_expression 'I > 2\s(I)'
_cod_data_source_file CIFs_all-in-one_SeidelWeigelEhrlichGerickeBrendlerWagler_pyOpyS-silanes.cif
_cod_data_source_block ml001filtr01
_cod_database_code 1567435
_shelx_shelxl_version_number 2014/7
_shelx_space_group_comment
;
The symmetry employed for this shelxl refinement is uniquely defined
by the following loop, which should always be used as a source of
symmetry information in preference to the above space-group names.
They are only intended as comments.
;
_shelx_estimated_absorpt_t_min 0.846
_shelx_estimated_absorpt_t_max 0.904

loop_
_space_group_symop_operation_xyz
'x, y, z'
'-x, -y, -z'

loop_
_atom_site_label
_atom_site_type_symbol
_atom_site_fract_x
_atom_site_fract_y
_atom_site_fract_z
_atom_site_U_iso_or_equiv
_atom_site_adp_type
_atom_site_occupancy
_atom_site_site_symmetry_order
_atom_site_calc_flag
_atom_site_refinement_flags_posn
_atom_site_refinement_flags_adp
_atom_site_refinement_flags_occupancy
_atom_site_disorder_assembly
_atom_site_disorder_group
S1 S 0.39175(4) 0.73110(3) 0.54611(3) 0.02720(9) Uani 1 1 d . . . . .
S2 S 0.58594(4) 0.49866(3) 0.76046(4) 0.02950(9) Uani 1 1 d . . . . .
Si1 Si 0.62577(4) 0.72534(3) 0.77061(3) 0.02023(9) Uani 1 1 d . . . . .
N1 N 0.56179(12) 0.89978(10) 0.74284(11) 0.0215(2) Uani 1 1 d . . . . .
N2 N 0.45586(12) 0.69215(11) 0.82345(11) 0.0236(2) Uani 1 1 d . . . . .
C1 C 0.43912(15) 0.88962(13) 0.62065(13) 0.0234(2) Uani 1 1 d . . . . .
C2 C 0.37028(18) 1.00465(14) 0.57046(15) 0.0313(3) Uani 1 1 d . . . . .
H2 H 0.2837 0.9988 0.4863 0.038 Uiso 1 1 calc R U . . .
C3 C 0.42846(19) 1.12496(14) 0.64330(16) 0.0341(3) Uani 1 1 d . . . . .
H3 H 0.3827 1.2029 0.6095 0.041 Uiso 1 1 calc R U . . .
C4 C 0.55579(19) 1.13316(14) 0.76804(16) 0.0327(3) Uani 1 1 d . . . . .
H4 H 0.5968 1.2163 0.8192 0.039 Uiso 1 1 calc R U . . .
C5 C 0.62011(17) 1.01942(13) 0.81493(14) 0.0271(3) Uani 1 1 d . . . . .
H5 H 0.7067 1.0243 0.8990 0.033 Uiso 1 1 calc R U . . .
C6 C 0.45157(16) 0.55967(14) 0.81660(14) 0.0278(3) Uani 1 1 d . . . . .
C7 C 0.34507(19) 0.49328(16) 0.84871(17) 0.0378(3) Uani 1 1 d . . . . .
H7 H 0.3425 0.4001 0.8451 0.045 Uiso 1 1 calc R U . . .
C8 C 0.24421(19) 0.56588(19) 0.88561(17) 0.0422(4) Uani 1 1 d . . . . .
H8 H 0.1714 0.5227 0.9082 0.051 Uiso 1 1 calc R U . . .
C9 C 0.24818(18) 0.70247(18) 0.89012(16) 0.0373(3) Uani 1 1 d . . . . .
H9 H 0.1778 0.7528 0.9145 0.045 Uiso 1 1 calc R U . . .
C10 C 0.35610(16) 0.76325(15) 0.85850(14) 0.0293(3) Uani 1 1 d . . . . .
H10 H 0.3602 0.8563 0.8615 0.035 Uiso 1 1 calc R U . . .
C11 C 0.77616(15) 0.75561(13) 0.95257(13) 0.0238(2) Uani 1 1 d . . . . .
C12 C 0.74941(17) 0.82345(14) 1.05760(14) 0.0306(3) Uani 1 1 d . . . . .
H12 H 0.6527 0.8622 1.0386 0.037 Uiso 1 1 calc R U . . .
C13 C 0.8608(2) 0.83569(18) 1.18928(16) 0.0413(4) Uani 1 1 d . . . . .
H13 H 0.8395 0.8822 1.2585 0.050 Uiso 1 1 calc R U . . .
C14 C 1.0025(2) 0.7798(2) 1.21884(16) 0.0463(4) Uani 1 1 d . . . . .
H14 H 1.0790 0.7888 1.3082 0.056 Uiso 1 1 calc R U . . .
C15 C 1.03199(18) 0.71108(19) 1.11771(17) 0.0424(4) Uani 1 1 d . . . . .
H15 H 1.1285 0.6718 1.1376 0.051 Uiso 1 1 calc R U . . .
C16 C 0.92012(16) 0.69945(15) 0.98668(15) 0.0313(3) Uani 1 1 d . . . . .
H16 H 0.9421 0.6519 0.9183 0.038 Uiso 1 1 calc R U . . .
C17 C 0.75651(15) 0.72021(13) 0.67699(13) 0.0238(2) Uani 1 1 d . . . . .
C18 C 0.86269(16) 0.82466(14) 0.69809(14) 0.0277(3) Uani 1 1 d . . . . .
H18 H 0.8690 0.9000 0.7591 0.033 Uiso 1 1 calc R U . . .
C19 C 0.95963(18) 0.82088(17) 0.63165(16) 0.0362(3) Uani 1 1 d . . . . .
H19 H 1.0296 0.8938 0.6466 0.043 Uiso 1 1 calc R U . . .
C20 C 0.95415(19) 0.71078(18) 0.54363(16) 0.0395(4) Uani 1 1 d . . . . .
H20 H 1.0211 0.7073 0.4992 0.047 Uiso 1 1 calc R U . . .
C21 C 0.8498(2) 0.60610(17) 0.52138(16) 0.0387(4) Uani 1 1 d . . . . .
H21 H 0.8450 0.5304 0.4613 0.046 Uiso 1 1 calc R U . . .
C22 C 0.75237(18) 0.61160(15) 0.58675(15) 0.0311(3) Uani 1 1 d . . . . .
H22 H 0.6808 0.5393 0.5696 0.037 Uiso 1 1 calc R U . . .

loop_
_atom_site_aniso_label
_atom_site_aniso_U_11
_atom_site_aniso_U_22
_atom_site_aniso_U_33
_atom_site_aniso_U_23
_atom_site_aniso_U_13
_atom_site_aniso_U_12
S1 0.02797(17) 0.02419(16) 0.02520(16) 0.00283(12) 0.00696(13) 0.00038(12)
S2 0.03424(19) 0.01848(15) 0.03561(19) 0.00605(12) 0.01374(15) 0.00186(12)
Si1 0.02012(16) 0.01729(16) 0.02263(17) 0.00422(12) 0.00784(13) 0.00149(12)
N1 0.0224(5) 0.0188(5) 0.0239(5) 0.0051(4) 0.0096(4) 0.0028(4)
N2 0.0203(5) 0.0263(5) 0.0229(5) 0.0065(4) 0.0067(4) -0.0004(4)
C1 0.0234(6) 0.0238(6) 0.0247(6) 0.0070(5) 0.0108(5) 0.0051(5)
C2 0.0328(7) 0.0306(7) 0.0304(7) 0.0116(6) 0.0111(6) 0.0106(6)
C3 0.0426(8) 0.0254(7) 0.0405(8) 0.0138(6) 0.0211(7) 0.0137(6)
C4 0.0420(8) 0.0183(6) 0.0401(8) 0.0043(5) 0.0192(7) 0.0027(5)
C5 0.0298(7) 0.0208(6) 0.0296(7) 0.0024(5) 0.0115(5) 0.0000(5)
C6 0.0279(7) 0.0267(6) 0.0254(6) 0.0085(5) 0.0065(5) -0.0027(5)
C7 0.0372(8) 0.0358(8) 0.0400(8) 0.0137(6) 0.0135(7) -0.0084(6)
C8 0.0320(8) 0.0580(10) 0.0395(8) 0.0175(7) 0.0151(7) -0.0094(7)
C9 0.0254(7) 0.0564(10) 0.0338(8) 0.0123(7) 0.0144(6) 0.0035(6)
C10 0.0254(6) 0.0343(7) 0.0290(7) 0.0065(5) 0.0115(5) 0.0035(5)
C11 0.0222(6) 0.0231(6) 0.0243(6) 0.0069(5) 0.0070(5) -0.0013(5)
C12 0.0298(7) 0.0316(7) 0.0272(7) 0.0026(5) 0.0092(6) -0.0023(5)
C13 0.0453(9) 0.0470(9) 0.0264(7) -0.0005(6) 0.0112(7) -0.0139(7)
C14 0.0346(8) 0.0638(11) 0.0283(8) 0.0139(7) -0.0009(6) -0.0152(8)
C15 0.0221(7) 0.0596(11) 0.0402(9) 0.0223(8) 0.0035(6) -0.0001(7)
C16 0.0235(6) 0.0387(8) 0.0322(7) 0.0130(6) 0.0097(6) 0.0014(6)
C17 0.0227(6) 0.0251(6) 0.0231(6) 0.0070(5) 0.0080(5) 0.0049(5)
C18 0.0260(6) 0.0282(6) 0.0293(7) 0.0083(5) 0.0106(5) 0.0029(5)
C19 0.0285(7) 0.0434(8) 0.0412(8) 0.0174(7) 0.0158(6) 0.0027(6)
C20 0.0341(8) 0.0568(10) 0.0373(8) 0.0174(7) 0.0215(7) 0.0162(7)
C21 0.0413(8) 0.0442(9) 0.0339(8) 0.0039(6) 0.0192(7) 0.0143(7)
C22 0.0327(7) 0.0292(7) 0.0322(7) 0.0024(5) 0.0146(6) 0.0058(5)

loop_
_atom_type_symbol
_atom_type_description
_atom_type_scat_dispersion_real
_atom_type_scat_dispersion_imag
_atom_type_scat_source
C C 0.0033 0.0016 'International Tables Vol C Tables 4.2.6.8 and 6.1.1.4'
H H 0.0000 0.0000 'International Tables Vol C Tables 4.2.6.8 and 6.1.1.4'
N N 0.0061 0.0033 'International Tables Vol C Tables 4.2.6.8 and 6.1.1.4'
S S 0.1246 0.1234 'International Tables Vol C Tables 4.2.6.8 and 6.1.1.4'
Si Si 0.0817 0.0704 'International Tables Vol C Tables 4.2.6.8 and 6.1.1.4'

loop_
_geom_angle_atom_site_label_1
_geom_angle_atom_site_label_2
_geom_angle_atom_site_label_3
_geom_angle
_geom_angle_site_symmetry_1
_geom_angle_site_symmetry_3
_geom_angle_publ_flag
C1 S1 Si1 73.15(5) . . ?
C6 S2 Si1 78.08(5) . . ?
N1 Si1 C17 96.55(5) . . ?
N1 Si1 C11 100.39(5) . . ?
C17 Si1 C11 101.37(6) . . ?
N1 Si1 N2 90.00(5) . . ?
C17 Si1 N2 163.44(6) . . ?
C11 Si1 N2 92.33(5) . . ?
N1 Si1 S2 154.73(4) . . ?
C17 Si1 S2 97.84(4) . . ?
C11 Si1 S2 97.00(4) . . ?
N2 Si1 S2 71.02(4) . . ?
N1 Si1 S1 67.93(4) . . ?
C17 Si1 S1 88.18(4) . . ?
C11 Si1 S1 165.91(5) . . ?
N2 Si1 S1 80.19(3) . . ?
S2 Si1 S1 91.868(18) . . ?
C5 N1 C1 120.93(11) . . ?
C5 N1 Si1 132.61(9) . . ?
C1 N1 Si1 106.32(8) . . ?
C10 N2 C6 120.99(12) . . ?
C10 N2 Si1 137.57(10) . . ?
C6 N2 Si1 101.44(9) . . ?
N1 C1 C2 119.29(12) . . ?
N1 C1 S1 112.59(9) . . ?
C2 C1 S1 128.10(11) . . ?
C3 C2 C1 119.77(14) . . ?
C3 C2 H2 120.1 . . ?
C1 C2 H2 120.1 . . ?
C2 C3 C4 119.96(13) . . ?
C2 C3 H3 120.0 . . ?
C4 C3 H3 120.0 . . ?
C5 C4 C3 119.06(13) . . ?
C5 C4 H4 120.5 . . ?
C3 C4 H4 120.5 . . ?
N1 C5 C4 120.98(13) . . ?
N1 C5 H5 119.5 . . ?
C4 C5 H5 119.5 . . ?
N2 C6 C7 120.49(14) . . ?
N2 C6 S2 109.38(10) . . ?
C7 C6 S2 130.10(12) . . ?
C8 C7 C6 118.52(15) . . ?
C8 C7 H7 120.7 . . ?
C6 C7 H7 120.7 . . ?
C7 C8 C9 120.39(14) . . ?
C7 C8 H8 119.8 . . ?
C9 C8 H8 119.8 . . ?
C10 C9 C8 118.83(15) . . ?
C10 C9 H9 120.6 . . ?
C8 C9 H9 120.6 . . ?
N2 C10 C9 120.77(14) . . ?
N2 C10 H10 119.6 . . ?
C9 C10 H10 119.6 . . ?
C16 C11 C12 116.54(13) . . ?
C16 C11 Si1 118.70(11) . . ?
C12 C11 Si1 124.62(10) . . ?
C13 C12 C11 121.85(15) . . ?
C13 C12 H12 119.1 . . ?
C11 C12 H12 119.1 . . ?
C14 C13 C12 119.90(16) . . ?
C14 C13 H13 120.1 . . ?
C12 C13 H13 120.1 . . ?
C15 C14 C13 119.72(15) . . ?
C15 C14 H14 120.1 . . ?
C13 C14 H14 120.1 . . ?
C14 C15 C16 119.95(16) . . ?
C14 C15 H15 120.0 . . ?
C16 C15 H15 120.0 . . ?
C15 C16 C11 122.05(15) . . ?
C15 C16 H16 119.0 . . ?
C11 C16 H16 119.0 . . ?
C22 C17 C18 116.98(13) . . ?
C22 C17 Si1 121.80(11) . . ?
C18 C17 Si1 121.22(10) . . ?
C19 C18 C17 121.54(14) . . ?
C19 C18 H18 119.2 . . ?
C17 C18 H18 119.2 . . ?
C20 C19 C18 120.16(15) . . ?
C20 C19 H19 119.9 . . ?
C18 C19 H19 119.9 . . ?
C21 C20 C19 119.22(14) . . ?
C21 C20 H20 120.4 . . ?
C19 C20 H20 120.4 . . ?
C20 C21 C22 120.15(15) . . ?
C20 C21 H21 119.9 . . ?
C22 C21 H21 119.9 . . ?
C21 C22 C17 121.94(15) . . ?
C21 C22 H22 119.0 . . ?
C17 C22 H22 119.0 . . ?

loop_
_geom_bond_atom_site_label_1
_geom_bond_atom_site_label_2
_geom_bond_distance
_geom_bond_site_symmetry_2
_geom_bond_publ_flag
S1 C1 1.7026(14) . ?
S1 Si1 2.5683(5) . ?
S2 C6 1.7233(16) . ?
S2 Si1 2.3335(5) . ?
Si1 N1 1.9058(11) . ?
Si1 C17 1.9162(14) . ?
Si1 C11 1.9181(14) . ?
Si1 N2 1.9694(12) . ?
N1 C5 1.3602(17) . ?
N1 C1 1.3654(17) . ?
N2 C10 1.3477(18) . ?
N2 C6 1.3496(18) . ?
C1 C2 1.4069(18) . ?
C2 C3 1.368(2) . ?
C2 H2 0.9500 . ?
C3 C4 1.404(2) . ?
C3 H3 0.9500 . ?
C4 C5 1.3716(19) . ?
C4 H4 0.9500 . ?
C5 H5 0.9500 . ?
C6 C7 1.400(2) . ?
C7 C8 1.375(3) . ?
C7 H7 0.9500 . ?
C8 C9 1.394(3) . ?
C8 H8 0.9500 . ?
C9 C10 1.379(2) . ?
C9 H9 0.9500 . ?
C10 H10 0.9500 . ?
C11 C16 1.4005(19) . ?
C11 C12 1.401(2) . ?
C12 C13 1.395(2) . ?
C12 H12 0.9500 . ?
C13 C14 1.385(3) . ?
C13 H13 0.9500 . ?
C14 C15 1.383(3) . ?
C14 H14 0.9500 . ?
C15 C16 1.392(2) . ?
C15 H15 0.9500 . ?
C16 H16 0.9500 . ?
C17 C22 1.3965(19) . ?
C17 C18 1.3979(19) . ?
C18 C19 1.394(2) . ?
C18 H18 0.9500 . ?
C19 C20 1.389(2) . ?
C19 H19 0.9500 . ?
C20 C21 1.385(3) . ?
C20 H20 0.9500 . ?
C21 C22 1.389(2) . ?
C21 H21 0.9500 . ?
C22 H22 0.9500 . ?

loop_
_geom_torsion_atom_site_label_1
_geom_torsion_atom_site_label_2
_geom_torsion_atom_site_label_3
_geom_torsion_atom_site_label_4
_geom_torsion
_geom_torsion_site_symmetry_1
_geom_torsion_site_symmetry_2
_geom_torsion_site_symmetry_3
_geom_torsion_site_symmetry_4
_geom_torsion_publ_flag
C5 N1 C1 C2 -1.47(19) . . . . ?
Si1 N1 C1 C2 -177.68(11) . . . . ?
C5 N1 C1 S1 177.34(10) . . . . ?
Si1 N1 C1 S1 1.12(11) . . . . ?
Si1 S1 C1 N1 -0.83(8) . . . . ?
Si1 S1 C1 C2 177.84(14) . . . . ?
N1 C1 C2 C3 1.1(2) . . . . ?
S1 C1 C2 C3 -177.48(12) . . . . ?
C1 C2 C3 C4 -0.4(2) . . . . ?
C2 C3 C4 C5 0.0(2) . . . . ?
C1 N1 C5 C4 1.1(2) . . . . ?
Si1 N1 C5 C4 176.18(11) . . . . ?
C3 C4 C5 N1 -0.4(2) . . . . ?
C10 N2 C6 C7 -1.4(2) . . . . ?
Si1 N2 C6 C7 179.28(12) . . . . ?
C10 N2 C6 S2 176.71(10) . . . . ?
Si1 N2 C6 S2 -2.63(10) . . . . ?
Si1 S2 C6 N2 2.22(8) . . . . ?
Si1 S2 C6 C7 -179.93(15) . . . . ?
N2 C6 C7 C8 0.8(2) . . . . ?
S2 C6 C7 C8 -176.86(12) . . . . ?
C6 C7 C8 C9 0.3(2) . . . . ?
C7 C8 C9 C10 -0.8(2) . . . . ?
C6 N2 C10 C9 0.9(2) . . . . ?
Si1 N2 C10 C9 179.93(11) . . . . ?
C8 C9 C10 N2 0.2(2) . . . . ?
C16 C11 C12 C13 0.6(2) . . . . ?
Si1 C11 C12 C13 176.26(12) . . . . ?
C11 C12 C13 C14 0.0(2) . . . . ?
C12 C13 C14 C15 -0.7(3) . . . . ?
C13 C14 C15 C16 0.7(3) . . . . ?
C14 C15 C16 C11 0.0(2) . . . . ?
C12 C11 C16 C15 -0.6(2) . . . . ?
Si1 C11 C16 C15 -176.51(12) . . . . ?
C22 C17 C18 C19 0.3(2) . . . . ?
Si1 C17 C18 C19 179.14(11) . . . . ?
C17 C18 C19 C20 -1.1(2) . . . . ?
C18 C19 C20 C21 1.0(2) . . . . ?
C19 C20 C21 C22 -0.1(2) . . . . ?
C20 C21 C22 C17 -0.7(2) . . . . ?
C18 C17 C22 C21 0.6(2) . . . . ?
Si1 C17 C22 C21 -178.27(12) . . . . ?
